data_7022469
loop_
_publ_author_name
'Ikeda, Mari'
'Kuwahara, Shunsuke'
'Lee, Shim Sung'
'Habata, Yoichi'

_publ_section_title
;
 Effects of structures of HgX2 complexes (X = CF3SO3 and Cl) with chiral
 bidentate ligands on circular dichroism spectra.
;
_journal_issue 8
_journal_name_full 'Dalton transactions (Cambridge, England : 2003)'
_journal_page_first 3009
_journal_page_last 3014
_journal_paper_doi 10.1039/c2dt32712k
_journal_volume 42
_journal_year 2013
_chemical_absolute_configuration syn
_chemical_formula_sum 'C48 H46 Cl4 Hg2 N6'
_chemical_formula_weight 1249.89
_chemical_name_systematic
;
?
;
_space_group_IT_number 4
_symmetry_cell_setting monoclinic
_symmetry_space_group_name_Hall 'P 2yb'
_symmetry_space_group_name_H-M 'P 1 21 1'
_atom_sites_solution_hydrogens geom
_atom_sites_solution_primary direct
_atom_sites_solution_secondary difmap
_audit_creation_method SHELXL-97
_cell_angle_alpha 90.00
_cell_angle_beta 106.79(3)
_cell_angle_gamma 90.00
_cell_formula_units_Z 2
_cell_length_a 11.269(2)
_cell_length_b 14.216(3)
_cell_length_c 14.794(3)
_cell_measurement_temperature 153
_cell_volume 2269.0(9)
_computing_cell_refinement 'Bruker XSCANS'
_computing_data_collection 'Bruker XSCANS'
_computing_data_reduction 'Bruker SHELXTL'
_computing_molecular_graphics 'Bruker SHELXTL'
_computing_publication_material 'Bruker SHELXTL'
_computing_structure_refinement 'SHELXL-97 (Sheldrick, 1997)'
_computing_structure_solution 'SHELXS-97 (Sheldrick, 1990)'
_diffrn_ambient_temperature 153
_diffrn_detector_area_resol_mean ?8.333
_diffrn_measured_fraction_theta_full 0.998
_diffrn_measured_fraction_theta_max 0.998
_diffrn_measurement_device_type 'Bruker P4'
_diffrn_measurement_method '\w scans'
_diffrn_radiation_monochromator graphite
_diffrn_radiation_source 'fine-focus sealed tube'
_diffrn_radiation_type MoK\a
_diffrn_radiation_wavelength 0.71073
_diffrn_reflns_av_R_equivalents 0.0215
_diffrn_reflns_av_sigmaI/netI 0.0509
_diffrn_reflns_limit_h_max 14
_diffrn_reflns_limit_h_min -13
_diffrn_reflns_limit_k_max 16
_diffrn_reflns_limit_k_min -18
_diffrn_reflns_limit_l_max 13
_diffrn_reflns_limit_l_min -19
_diffrn_reflns_number 14516
_diffrn_reflns_theta_full 27.48
_diffrn_reflns_theta_max 27.48
_diffrn_reflns_theta_min 1.44
_exptl_absorpt_coefficient_mu 7.035
_exptl_absorpt_correction_T_max 0.7661
_exptl_absorpt_correction_T_min 0.3641
_exptl_absorpt_correction_type empirical
_exptl_absorpt_process_details 'SADABS; Sheldrick, 1996'
_exptl_crystal_colour colourless
_exptl_crystal_density_diffrn 1.829
_exptl_crystal_density_method 'not measured'
_exptl_crystal_description block
_exptl_crystal_F_000 1208
_exptl_crystal_size_max 0.18
_exptl_crystal_size_mid 0.14
_exptl_crystal_size_min 0.04
_refine_diff_density_max 0.819
_refine_diff_density_min -0.844
_refine_diff_density_rms 0.092
_refine_ls_abs_structure_details 'Flack H D (1983), Acta Cryst. A39, 876-881'
_refine_ls_abs_structure_Flack 0.001(5)
_refine_ls_extinction_method none
_refine_ls_goodness_of_fit_ref 0.739
_refine_ls_hydrogen_treatment constr
_refine_ls_matrix_type full
_refine_ls_number_parameters 543
_refine_ls_number_reflns 9560
_refine_ls_number_restraints 1
_refine_ls_restrained_S_all 0.739
_refine_ls_R_factor_all 0.0291
_refine_ls_R_factor_gt 0.0249
_refine_ls_shift/su_max 0.002
_refine_ls_shift/su_mean 0.000
_refine_ls_structure_factor_coef Fsqd
_refine_ls_weighting_details 'calc w=1/[\s^2^(Fo^2^)+(0.0324P)^2^+0.0000P] where P=(Fo^2^+2Fc^2^)/3'
_refine_ls_weighting_scheme calc
_refine_ls_wR_factor_gt 0.0509
_refine_ls_wR_factor_ref 0.0526
_reflns_number_gt 8707
_reflns_number_total 9560
_reflns_threshold_expression >2sigma(I)
_cod_data_source_file c2dt32712k.txt
_cod_data_source_block 2a/HgCl2
_cod_depositor_comments
;
The following automatic conversions were performed:

'_symmetry_cell_setting' value 'Monoclinic' changed to 'monoclinic'
according to /home/saulius/struct/CIF-dictionaries/cif_core.dic
dictionary named 'cif_core.dic' version 2.4.2 from 2011-04-26.

Automatic conversion script
Id: cif_fix_values 1891 2012-01-12 08:04:46Z andrius 
;
_cod_original_cell_volume 2269.1(8)
_cod_original_sg_symbol_H-M P2(1)
_cod_database_code 7022469

loop_
_symmetry_equiv_pos_as_xyz
'x, y, z'
'-x, y+1/2, -z'

loop_
_atom_site_label
_atom_site_type_symbol
_atom_site_fract_x
_atom_site_fract_y
_atom_site_fract_z
_atom_site_U_iso_or_equiv
_atom_site_adp_type
_atom_site_occupancy
_atom_site_symmetry_multiplicity
_atom_site_calc_flag
_atom_site_refinement_flags
C14 C 1.2782(4) 0.9111(4) 0.5980(3) 0.0241(11) Uani 1 1 d .
H14A H 1.2143 0.9295 0.6276 0.036 Uiso 1 1 calc R
H14B H 1.2586 0.9379 0.5344 0.036 Uiso 1 1 calc R
H14C H 1.3590 0.9346 0.6361 0.036 Uiso 1 1 calc R
C41 C -0.0557(6) 0.5723(5) -0.0507(4) 0.0331(16) Uani 1 1 d .
H41 H -0.1282 0.5344 -0.0678 0.040 Uiso 1 1 calc R
C5 C 1.5702(5) 0.5603(5) 0.8571(4) 0.0238(13) Uani 1 1 d .
H5 H 1.5778 0.4971 0.8386 0.029 Uiso 1 1 calc R
Hg2 Hg -0.286475(16) 0.713665(12) 0.137817(12) 0.02037(6) Uani 1 1 d .
Hg1 Hg 0.708319(16) 0.638701(12) 0.647072(12) 0.02119(6) Uani 1 1 d .
Cl4 Cl -0.36673(13) 0.86730(12) 0.14831(10) 0.0283(3) Uani 1 1 d .
Cl3 Cl -0.27040(12) 0.55562(11) 0.19812(9) 0.0231(3) Uani 1 1 d .
Cl2 Cl 0.72635(12) 0.79577(12) 0.70967(9) 0.0269(3) Uani 1 1 d .
Cl1 Cl 0.63490(13) 0.48108(11) 0.64615(9) 0.0270(3) Uani 1 1 d .
N1 N 1.3126(4) 0.7560(3) 0.6854(3) 0.0156(10) Uani 1 1 d .
N4 N 0.3205(4) 0.6006(4) 0.1928(3) 0.0171(10) Uani 1 1 d .
C24 C 1.1663(4) 0.6654(4) 0.4936(3) 0.0137(12) Uani 1 1 d .
N3 N 0.9183(4) 0.6125(3) 0.6593(3) 0.0188(11) Uani 1 1 d .
C15 C 1.1648(5) 0.7612(4) 0.5256(3) 0.0149(12) Uani 1 1 d .
N5 N 0.6086(4) 0.6793(3) 0.4885(3) 0.0207(11) Uani 1 1 d .
C30 C 0.5153(5) 0.7265(5) 0.2996(4) 0.0210(13) Uani 1 1 d .
H30 H 0.4846 0.7422 0.2346 0.025 Uiso 1 1 calc R
C32 C 0.1343(5) 0.6870(4) 0.2091(3) 0.0136(11) Uani 1 1 d .
C9 C 0.9996(4) 0.6848(4) 0.6800(3) 0.0163(12) Uani 1 1 d .
H9 H 0.9676 0.7468 0.6780 0.020 Uiso 1 1 calc R
C25 C 0.4335(5) 0.5597(4) 0.2602(3) 0.0202(12) Uani 1 1 d .
H25A H 0.4903 0.5359 0.2254 0.024 Uiso 1 1 calc R
H25B H 0.4103 0.5065 0.2948 0.024 Uiso 1 1 calc R
C10 C 0.9628(5) 0.5261(5) 0.6611(3) 0.0230(13) Uani 1 1 d .
H10 H 0.9063 0.4750 0.6450 0.028 Uiso 1 1 calc R
C33 C 0.0069(5) 0.6727(4) 0.1826(3) 0.0195(12) Uani 1 1 d .
H33 H -0.0233 0.6103 0.1826 0.023 Uiso 1 1 calc R
C35 C 0.0913(5) 0.8520(4) 0.1836(3) 0.0218(12) Uani 1 1 d .
H35 H 0.1191 0.9150 0.1834 0.026 Uiso 1 1 calc R
C34 C -0.0338(5) 0.8317(4) 0.1570(4) 0.0219(12) Uani 1 1 d .
H34 H -0.0918 0.8816 0.1382 0.026 Uiso 1 1 calc R
C31 C 0.2229(5) 0.6058(4) 0.2409(3) 0.0186(12) Uani 1 1 d .
H31A H 0.2626 0.6114 0.3098 0.022 Uiso 1 1 calc R
H31B H 0.1751 0.5464 0.2297 0.022 Uiso 1 1 calc R
C19 C 1.0548(5) 0.6243(5) 0.4365(3) 0.0182(12) Uani 1 1 d .
C7 C 1.2131(5) 0.7562(4) 0.7307(3) 0.0179(12) Uani 1 1 d .
H7A H 1.1646 0.8149 0.7134 0.022 Uiso 1 1 calc R
H7B H 1.2504 0.7563 0.8000 0.022 Uiso 1 1 calc R
C36 C 0.1751(5) 0.7794(4) 0.2104(3) 0.0200(12) Uani 1 1 d .
H36 H 0.2615 0.7926 0.2298 0.024 Uiso 1 1 calc R
C11 C 1.0887(5) 0.5075(5) 0.6855(4) 0.0256(13) Uani 1 1 d .
H11 H 1.1180 0.4447 0.6867 0.031 Uiso 1 1 calc R
N6 N -0.0756(4) 0.7432(3) 0.1570(3) 0.0194(11) Uani 1 1 d .
C12 C 1.1707(5) 0.5816(5) 0.7079(4) 0.0222(13) Uani 1 1 d .
H12 H 1.2574 0.5701 0.7261 0.027 Uiso 1 1 calc R
C26 C 0.4980(4) 0.6365(6) 0.3300(3) 0.0183(11) Uani 1 1 d .
C13 C 1.2826(5) 0.8050(4) 0.5921(3) 0.0169(11) Uani 1 1 d .
H13 H 1.3515 0.7899 0.5645 0.020 Uiso 1 1 calc R
C17 C 0.9461(5) 0.7703(5) 0.4407(3) 0.0204(13) Uani 1 1 d .
H17 H 0.8721 0.8065 0.4230 0.025 Uiso 1 1 calc R
C27 C 0.5468(4) 0.6154(4) 0.4253(3) 0.0185(12) Uani 1 1 d .
H27 H 0.5361 0.5538 0.4464 0.022 Uiso 1 1 calc R
C8 C 1.1263(5) 0.6734(4) 0.7039(4) 0.0186(12) Uani 1 1 d .
C18 C 0.9448(5) 0.6803(4) 0.4112(3) 0.0199(13) Uani 1 1 d .
H18 H 0.8696 0.6538 0.3730 0.024 Uiso 1 1 calc R
C16 C 1.0568(5) 0.8107(4) 0.4976(3) 0.0188(12) Uani 1 1 d .
H16 H 1.0561 0.8744 0.5170 0.023 Uiso 1 1 calc R
C29 C 0.5774(5) 0.7932(5) 0.3642(4) 0.0242(13) Uani 1 1 d .
H29 H 0.5891 0.8555 0.3450 0.029 Uiso 1 1 calc R
C28 C 0.6219(5) 0.7658(4) 0.4582(4) 0.0226(13) Uani 1 1 d .
H28 H 0.6641 0.8112 0.5032 0.027 Uiso 1 1 calc R
C46 C 0.2631(5) 0.8284(4) -0.0130(3) 0.0240(14) Uani 1 1 d .
H46 H 0.3350 0.8669 0.0013 0.029 Uiso 1 1 calc R
C45 C 0.1495(6) 0.8643(5) -0.0730(4) 0.0318(15) Uani 1 1 d .
H45 H 0.1468 0.9263 -0.0975 0.038 Uiso 1 1 calc R
C44 C 0.0457(6) 0.8114(5) -0.0957(4) 0.0330(16) Uani 1 1 d .
H44 H -0.0298 0.8363 -0.1351 0.040 Uiso 1 1 calc R
C43 C 0.0499(5) 0.7179(6) -0.0601(3) 0.0227(12) Uani 1 1 d .
C47 C 0.2707(6) 0.7418(5) 0.0239(4) 0.0259(16) Uani 1 1 d .
H47 H 0.3470 0.7203 0.0652 0.031 Uiso 1 1 calc R
C39 C 0.1638(5) 0.5881(5) 0.0369(4) 0.0228(14) Uani 1 1 d .
C48 C 0.1626(6) 0.6802(4) 0.0010(4) 0.0242(14) Uani 1 1 d .
C40 C 0.0560(5) 0.5353(5) 0.0094(4) 0.0255(14) Uani 1 1 d .
H40 H 0.0570 0.4725 0.0316 0.031 Uiso 1 1 calc R
C42 C -0.0598(6) 0.6614(5) -0.0838(4) 0.0325(18) Uani 1 1 d .
H42 H -0.1356 0.6864 -0.1228 0.039 Uiso 1 1 calc R
C2 C 1.4934(4) 0.7186(6) 0.8199(3) 0.0175(11) Uani 1 1 d .
C6 C 1.5057(4) 0.6259(5) 0.7923(3) 0.0197(13) Uani 1 1 d .
H6 H 1.4694 0.6078 0.7285 0.024 Uiso 1 1 calc R
N2 N 1.6139(4) 0.6770(4) 0.9780(3) 0.0203(11) Uani 1 1 d .
C37 C 0.2783(5) 0.5447(5) 0.1042(4) 0.0235(13) Uani 1 1 d .
H37 H 0.2525 0.4819 0.1224 0.028 Uiso 1 1 calc R
C1 C 1.4305(5) 0.7913(4) 0.7498(3) 0.0196(12) Uani 1 1 d .
H1A H 1.4135 0.8475 0.7836 0.024 Uiso 1 1 calc R
H1B H 1.4864 0.8106 0.7123 0.024 Uiso 1 1 calc R
C4 C 1.6233(5) 0.5885(5) 0.9491(4) 0.0236(14) Uani 1 1 d .
H4 H 1.6683 0.5438 0.9936 0.028 Uiso 1 1 calc R
C3 C 1.5503(4) 0.7400(4) 0.9149(3) 0.0189(12) Uani 1 1 d .
H3 H 1.5435 0.8024 0.9358 0.023 Uiso 1 1 calc R
C21 C 1.1619(5) 0.4773(4) 0.4302(4) 0.0259(13) Uani 1 1 d .
H21 H 1.1602 0.4141 0.4089 0.031 Uiso 1 1 calc R
C22 C 1.2732(5) 0.5173(4) 0.4877(4) 0.0209(12) Uani 1 1 d .
H22 H 1.3466 0.4805 0.5057 0.025 Uiso 1 1 calc R
C20 C 1.0570(5) 0.5311(4) 0.4057(4) 0.0217(13) Uani 1 1 d .
H20 H 0.9826 0.5044 0.3664 0.026 Uiso 1 1 calc R
C23 C 1.2758(5) 0.6095(4) 0.5177(4) 0.0192(13) Uani 1 1 d .
H23 H 1.3516 0.6360 0.5549 0.023 Uiso 1 1 calc R
C38 C 0.3801(4) 0.5258(4) 0.0566(3) 0.0281(12) Uani 1 1 d .
H38A H 0.4297 0.5829 0.0589 0.042 Uiso 1 1 calc R
H38B H 0.3421 0.5077 -0.0094 0.042 Uiso 1 1 calc R
H38C H 0.4336 0.4748 0.0898 0.042 Uiso 1 1 calc R

loop_
_atom_site_aniso_label
_atom_site_aniso_U_11
_atom_site_aniso_U_22
_atom_site_aniso_U_33
_atom_site_aniso_U_23
_atom_site_aniso_U_13
_atom_site_aniso_U_12
C14 0.024(3) 0.022(3) 0.022(2) 0.000(2) -0.0006(19) -0.008(2)
C41 0.040(4) 0.031(4) 0.030(3) -0.009(3) 0.012(3) -0.012(3)
C5 0.023(3) 0.018(4) 0.030(3) -0.009(2) 0.008(2) -0.004(3)
Hg2 0.01655(11) 0.02154(14) 0.01986(9) 0.00033(9) 0.00026(8) 0.00222(10)
Hg1 0.01627(11) 0.02270(14) 0.02266(10) 0.00096(9) 0.00253(8) -0.00314(10)
Cl4 0.0308(8) 0.0232(9) 0.0331(7) 0.0035(6) 0.0129(6) 0.0063(7)
Cl3 0.0197(7) 0.0235(9) 0.0235(6) 0.0046(5) 0.0023(5) 0.0010(6)
Cl2 0.0248(7) 0.0262(9) 0.0311(7) -0.0057(6) 0.0102(6) -0.0046(6)
Cl1 0.0278(8) 0.0225(9) 0.0310(7) 0.0016(6) 0.0090(6) -0.0057(7)
N1 0.014(2) 0.016(3) 0.016(2) -0.0004(17) 0.0030(16) -0.0035(18)
N4 0.012(2) 0.023(3) 0.015(2) -0.0005(18) 0.0012(16) -0.0006(19)
C24 0.014(2) 0.018(3) 0.009(2) 0.0019(18) 0.0032(18) -0.002(2)
N3 0.017(2) 0.022(3) 0.016(2) 0.0033(17) 0.0030(17) 0.002(2)
C15 0.017(3) 0.016(3) 0.010(2) 0.000(2) 0.0027(19) -0.003(2)
N5 0.020(2) 0.019(3) 0.020(2) -0.0030(18) 0.0006(18) -0.0026(19)
C30 0.022(3) 0.020(4) 0.022(2) 0.005(2) 0.007(2) -0.001(3)
C32 0.015(2) 0.014(3) 0.013(2) -0.0003(18) 0.0044(18) -0.0008(19)
C9 0.010(2) 0.017(3) 0.020(2) -0.0021(19) 0.0023(19) -0.003(2)
C25 0.017(3) 0.019(3) 0.023(3) 0.005(2) 0.002(2) 0.006(2)
C10 0.023(3) 0.024(4) 0.022(3) -0.001(2) 0.005(2) -0.004(3)
C33 0.025(3) 0.020(3) 0.014(2) -0.003(2) 0.006(2) -0.002(2)
C35 0.024(3) 0.018(3) 0.024(3) -0.003(2) 0.008(2) 0.002(2)
C34 0.024(3) 0.020(3) 0.022(3) 0.001(2) 0.006(2) 0.003(2)
C31 0.018(3) 0.022(3) 0.017(2) 0.003(2) 0.006(2) -0.001(2)
C19 0.018(3) 0.021(4) 0.014(2) 0.000(2) 0.0024(18) -0.003(3)
C7 0.014(3) 0.023(3) 0.015(2) -0.003(2) 0.0015(19) -0.001(2)
C36 0.020(3) 0.018(3) 0.023(3) -0.005(2) 0.007(2) -0.012(2)
C11 0.031(3) 0.018(3) 0.030(3) 0.005(2) 0.013(3) 0.005(3)
N6 0.019(2) 0.023(3) 0.016(2) 0.0017(17) 0.0050(17) 0.004(2)
C12 0.015(3) 0.032(4) 0.019(3) 0.005(2) 0.003(2) -0.003(3)
C26 0.009(2) 0.020(3) 0.025(2) -0.005(3) 0.0018(18) 0.000(3)
C13 0.021(3) 0.013(3) 0.017(2) 0.001(2) 0.005(2) -0.002(2)
C17 0.008(2) 0.027(4) 0.023(3) 0.002(2) -0.001(2) 0.002(2)
C27 0.016(3) 0.013(3) 0.027(3) 0.004(2) 0.006(2) 0.003(2)
C8 0.018(3) 0.019(3) 0.020(2) 0.000(2) 0.008(2) 0.000(2)
C18 0.016(3) 0.024(4) 0.015(2) -0.002(2) -0.002(2) -0.008(2)
C16 0.023(3) 0.013(3) 0.018(2) 0.002(2) 0.003(2) 0.004(2)
C29 0.025(3) 0.019(4) 0.027(3) -0.001(2) 0.006(2) -0.006(3)
C28 0.024(3) 0.017(3) 0.025(3) -0.001(2) 0.005(2) -0.001(2)
C46 0.024(3) 0.032(4) 0.019(3) -0.008(2) 0.010(2) -0.009(3)
C45 0.040(4) 0.032(4) 0.028(3) 0.003(3) 0.016(3) 0.006(3)
C44 0.036(4) 0.038(5) 0.025(3) -0.003(3) 0.009(3) 0.005(3)
C43 0.027(3) 0.028(4) 0.013(2) -0.007(3) 0.0059(19) 0.003(3)
C47 0.026(3) 0.033(5) 0.020(3) -0.006(2) 0.010(2) -0.012(3)
C39 0.023(3) 0.024(4) 0.022(3) -0.004(2) 0.006(2) -0.003(3)
C48 0.035(3) 0.022(4) 0.017(3) -0.001(2) 0.011(2) 0.001(3)
C40 0.024(3) 0.024(4) 0.028(3) -0.003(2) 0.006(2) -0.003(3)
C42 0.025(3) 0.048(5) 0.023(3) -0.007(3) 0.005(2) -0.002(3)
C2 0.011(2) 0.022(3) 0.019(2) -0.002(3) 0.0044(18) -0.005(3)
C6 0.012(2) 0.028(4) 0.016(2) 0.000(2) 0.0006(17) -0.002(3)
N2 0.018(2) 0.021(3) 0.020(2) 0.0001(18) 0.0013(18) 0.0000(19)
C37 0.023(3) 0.022(4) 0.022(3) -0.001(2) -0.001(2) -0.003(3)
C1 0.014(3) 0.022(4) 0.020(2) 0.001(2) -0.0003(19) -0.001(2)
C4 0.018(3) 0.033(4) 0.019(3) 0.006(2) 0.003(2) 0.001(3)
C3 0.015(3) 0.020(4) 0.019(2) 0.002(2) 0.001(2) -0.002(2)
C21 0.042(4) 0.013(3) 0.026(3) 0.001(2) 0.015(2) 0.001(3)
C22 0.023(3) 0.014(3) 0.025(3) -0.001(2) 0.006(2) 0.002(2)
C20 0.024(3) 0.020(4) 0.019(3) -0.006(2) 0.002(2) -0.011(2)
C23 0.023(3) 0.014(4) 0.018(2) -0.001(2) 0.002(2) -0.008(2)
C38 0.024(3) 0.029(3) 0.028(3) -0.007(2) 0.004(2) 0.005(2)

loop_
_atom_type_symbol
_atom_type_description
_atom_type_scat_dispersion_real
_atom_type_scat_dispersion_imag
_atom_type_scat_source
C C 0.0033 0.0016 'International Tables Vol C Tables 4.2.6.8 and 6.1.1.4'
H H 0.0000 0.0000 'International Tables Vol C Tables 4.2.6.8 and 6.1.1.4'
N N 0.0061 0.0033 'International Tables Vol C Tables 4.2.6.8 and 6.1.1.4'
Cl Cl 0.1484 0.1585 'International Tables Vol C Tables 4.2.6.8 and 6.1.1.4'
Hg Hg -2.3894 9.2266 'International Tables Vol C Tables 4.2.6.8 and 6.1.1.4'

loop_
_geom_angle_atom_site_label_1
_geom_angle_atom_site_label_2
_geom_angle_atom_site_label_3
_geom_angle
_geom_angle_site_symmetry_1
_geom_angle_site_symmetry_3
C42 C41 C40 120.4(6) . .
C4 C5 C6 118.6(6) . .
N6 Hg2 N2 109.40(14) . 1_354
N6 Hg2 Cl4 102.59(12) . .
N2 Hg2 Cl4 100.81(12) 1_354 .
N6 Hg2 Cl3 99.02(12) . .
N2 Hg2 Cl3 97.36(12) 1_354 .
Cl4 Hg2 Cl3 145.12(4) . .
N3 Hg1 N5 107.13(14) . .
N3 Hg1 Cl1 101.03(12) . .
N5 Hg1 Cl1 99.15(12) . .
N3 Hg1 Cl2 98.42(12) . .
N5 Hg1 Cl2 96.82(12) . .
Cl1 Hg1 Cl2 149.86(4) . .
C1 N1 C7 111.6(4) . .
C1 N1 C13 111.0(4) . .
C7 N1 C13 115.0(4) . .
C37 N4 C31 111.0(4) . .
C37 N4 C25 112.0(4) . .
C31 N4 C25 108.0(4) . .
C23 C24 C19 118.3(5) . .
C23 C24 C15 122.4(5) . .
C19 C24 C15 119.3(5) . .
C10 N3 C9 118.1(5) . .
C10 N3 Hg1 121.1(4) . .
C9 N3 Hg1 119.9(3) . .
C16 C15 C24 118.8(5) . .
C16 C15 C13 121.0(5) . .
C24 C15 C13 120.1(5) . .
C28 N5 C27 118.4(5) . .
C28 N5 Hg1 119.5(4) . .
C27 N5 Hg1 121.9(4) . .
C29 C30 C26 119.9(5) . .
C33 C32 C36 117.0(5) . .
C33 C32 C31 120.8(5) . .
C36 C32 C31 122.1(5) . .
N3 C9 C8 123.6(5) . .
N4 C25 C26 108.6(5) . .
N3 C10 C11 122.5(6) . .
N6 C33 C32 122.9(5) . .
C34 C35 C36 119.0(6) . .
N6 C34 C35 121.6(6) . .
N4 C31 C32 114.0(4) . .
C20 C19 C24 119.0(5) . .
C20 C19 C18 122.4(5) . .
C24 C19 C18 118.6(6) . .
N1 C7 C8 113.8(4) . .
C35 C36 C32 120.4(5) . .
C12 C11 C10 118.9(6) . .
C33 N6 C34 118.9(5) . .
C33 N6 Hg2 119.6(4) . .
C34 N6 Hg2 120.7(4) . .
C11 C12 C8 119.9(5) . .
C27 C26 C30 118.4(6) . .
C27 C26 C25 120.0(6) . .
C30 C26 C25 121.4(5) . .
N1 C13 C14 114.4(4) . .
N1 C13 C15 109.0(4) . .
C14 C13 C15 113.9(4) . .
C18 C17 C16 120.2(5) . .
N5 C27 C26 122.2(6) . .
C9 C8 C12 117.0(5) . .
C9 C8 C7 121.4(5) . .
C12 C8 C7 121.5(5) . .
C17 C18 C19 121.0(5) . .
C15 C16 C17 122.0(6) . .
C30 C29 C28 117.6(6) . .
N5 C28 C29 123.5(6) . .
C47 C46 C45 121.5(6) . .
C44 C45 C46 120.9(7) . .
C45 C44 C43 119.6(6) . .
C48 C43 C44 120.7(6) . .
C48 C43 C42 119.4(7) . .
C44 C43 C42 119.9(6) . .
C46 C47 C48 120.4(6) . .
C40 C39 C48 118.7(6) . .
C40 C39 C37 118.7(6) . .
C48 C39 C37 122.6(6) . .
C39 C48 C43 119.6(6) . .
C39 C48 C47 123.6(6) . .
C43 C48 C47 116.8(6) . .
C39 C40 C41 121.8(6) . .
C41 C42 C43 119.9(6) . .
C6 C2 C3 116.3(6) . .
C6 C2 C1 121.2(5) . .
C3 C2 C1 122.4(6) . .
C2 C6 C5 120.6(5) . .
C4 N2 C3 118.6(5) . .
C4 N2 Hg2 117.9(4) . 1_756
C3 N2 Hg2 123.6(4) . 1_756
N4 C37 C39 110.9(5) . .
N4 C37 C38 114.0(4) . .
C39 C37 C38 112.2(4) . .
N1 C1 C2 111.7(5) . .
N2 C4 C5 122.4(6) . .
N2 C3 C2 123.5(6) . .
C20 C21 C22 118.9(6) . .
C23 C22 C21 120.5(5) . .
C21 C20 C19 122.5(5) . .
C22 C23 C24 120.8(5) . .

loop_
_geom_bond_atom_site_label_1
_geom_bond_atom_site_label_2
_geom_bond_distance
_geom_bond_site_symmetry_2
C14 C13 1.512(7) .
C41 C42 1.354(10) .
C41 C40 1.416(8) .
C5 C4 1.379(7) .
C5 C6 1.383(8) .
Hg2 N6 2.348(4) .
Hg2 N2 2.364(4) 1_354
Hg2 Cl4 2.3860(17) .
Hg2 Cl3 2.4049(16) .
Hg1 N3 2.350(4) .
Hg1 N5 2.362(4) .
Hg1 Cl1 2.3873(16) .
Hg1 Cl2 2.4033(17) .
N1 C1 1.481(6) .
N1 C7 1.464(6) .
N1 C13 1.495(6) .
N4 C37 1.489(7) .
N4 C31 1.474(6) .
N4 C25 1.490(6) .
C24 C23 1.423(7) .
C24 C19 1.422(7) .
C24 C15 1.444(7) .
N3 C10 1.324(7) .
N3 C9 1.352(7) .
C15 C16 1.362(7) .
C15 C13 1.537(7) .
N5 C28 1.333(7) .
N5 C27 1.345(7) .
C30 C29 1.385(8) .
C30 C26 1.388(10) .
C32 C33 1.390(7) .
C32 C36 1.390(8) .
C32 C31 1.510(7) .
C9 C8 1.378(7) .
C25 C26 1.533(9) .
C10 C11 1.385(8) .
C33 N6 1.345(7) .
C35 C34 1.380(7) .
C35 C36 1.378(8) .
C34 N6 1.345(7) .
C19 C20 1.404(8) .
C19 C18 1.428(8) .
C7 C8 1.508(8) .
C11 C12 1.377(9) .
C12 C8 1.393(8) .
C26 C27 1.390(7) .
C17 C18 1.350(8) .
C17 C16 1.411(7) .
C29 C28 1.390(7) .
C46 C47 1.340(9) .
C46 C45 1.425(8) .
C45 C44 1.349(9) .
C44 C43 1.425(10) .
C43 C48 1.433(8) .
C43 C42 1.431(9) .
C47 C48 1.458(8) .
C39 C40 1.386(8) .
C39 C48 1.411(8) .
C39 C37 1.515(8) .
C2 C6 1.399(10) .
C2 C3 1.399(6) .
C2 C1 1.491(8) .
N2 C4 1.342(7) .
N2 C3 1.342(7) .
N2 Hg2 2.364(4) 1_756
C37 C38 1.534(7) .
C21 C20 1.366(8) .
C21 C22 1.415(7) .
C22 C23 1.382(8) .
